data_2214279
loop_
_publ_author_name
'Naser Eltaher Eltayeb'
'Siang Guan Teoh'
'Suchada Chantrapromma'
'Hoong-Kun Fun'
'Kamarulazizi Ibrahim'

_publ_section_title
;
 4,4'-Dimethoxy-2,2'-[1,2-phenylenebis(nitrilomethylidyne)]diphenol
;
_journal_coeditor_code IS2174
_journal_issue 7
_journal_name_full 'Acta Crystallographica Section E'
_journal_page_first o3234
_journal_page_last o3235
_journal_paper_doi 10.1107/S1600536807027420
_journal_volume 63
_journal_year 2007
_chemical_formula_iupac 'C22 H20 N2 O4'
_chemical_formula_moiety 'C22 H20 N2 O4'
_chemical_formula_sum 'C22 H20 N2 O4'
_chemical_formula_weight 376.40
_chemical_name_systematic
;
4,4'-Dimethoxy-2,2'-[1,2-phenylenebis(nitrilomethylidyne)]diphenol
;
_space_group_IT_number 14
_symmetry_cell_setting monoclinic
_symmetry_space_group_name_Hall '-P 2ybc'
_symmetry_space_group_name_H-M 'P 1 21/c 1'
_atom_sites_solution_hydrogens geom
_atom_sites_solution_primary direct
_atom_sites_solution_secondary difmap
_audit_creation_method SHELXL-97
_cell_angle_alpha 90.00
_cell_angle_beta 119.875(2)
_cell_angle_gamma 90.00
_cell_formula_units_Z 4
_cell_length_a 11.6772(3)
_cell_length_b 13.8721(3)
_cell_length_c 13.1182(3)
_cell_measurement_reflns_used 8095
_cell_measurement_temperature 100.00(10)
_cell_measurement_theta_max 35.00
_cell_measurement_theta_min 2.32
_cell_volume 1842.60(8)
_computing_cell_refinement APEX2
_computing_data_collection 'APEX2 (Bruker, 2005)'
_computing_data_reduction 'SAINT (Bruker, 2005)'
_computing_molecular_graphics SHELXTL
_computing_publication_material
;
SHELXTL and PLATON (Spek, 2003)
;
_computing_structure_refinement SHELXTL
_computing_structure_solution 'SHELXTL (Sheldrick, 1998)'
_diffrn_ambient_temperature 100.00(10)
_diffrn_detector_area_resol_mean 8.33
_diffrn_measured_fraction_theta_full 0.999
_diffrn_measured_fraction_theta_max 0.999
_diffrn_measurement_device_type
;
Bruker SMART APEX II CCD area-detector
;
_diffrn_measurement_method \w
_diffrn_radiation_monochromator graphite
_diffrn_radiation_source 'fine-focus sealed tube'
_diffrn_radiation_type MoK\a
_diffrn_radiation_wavelength 0.71073
_diffrn_reflns_av_R_equivalents 0.0492
_diffrn_reflns_av_sigmaI/netI 0.0388
_diffrn_reflns_limit_h_max 18
_diffrn_reflns_limit_h_min -18
_diffrn_reflns_limit_k_max 22
_diffrn_reflns_limit_k_min -22
_diffrn_reflns_limit_l_max 21
_diffrn_reflns_limit_l_min -21
_diffrn_reflns_number 36710
_diffrn_reflns_theta_full 35.00
_diffrn_reflns_theta_max 35.00
_diffrn_reflns_theta_min 2.32
_diffrn_standards_number 0
_exptl_absorpt_coefficient_mu 0.094
_exptl_absorpt_correction_T_max 0.9891
_exptl_absorpt_correction_T_min 0.9479
_exptl_absorpt_correction_type multi-scan
_exptl_absorpt_process_details '(<i>SADABS</i>; Bruker, 2005)'
_exptl_crystal_colour Red
_exptl_crystal_density_diffrn 1.357
_exptl_crystal_density_method 'not measured'
_exptl_crystal_description Plate
_exptl_crystal_F_000 792
_exptl_crystal_size_max 0.57
_exptl_crystal_size_mid 0.47
_exptl_crystal_size_min 0.12
_refine_diff_density_max 0.414
_refine_diff_density_min -0.325
_refine_ls_extinction_method none
_refine_ls_goodness_of_fit_ref 1.040
_refine_ls_hydrogen_treatment constr
_refine_ls_matrix_type full
_refine_ls_number_parameters 275
_refine_ls_number_reflns 8095
_refine_ls_number_restraints 0
_refine_ls_restrained_S_all 1.040
_refine_ls_R_factor_all 0.0719
_refine_ls_R_factor_gt 0.0533
_refine_ls_shift/su_max 0.001
_refine_ls_shift/su_mean 0.000
_refine_ls_structure_factor_coef Fsqd
_refine_ls_weighting_details 'calc w=1/[\s^2^(Fo^2^)+(0.0831P)^2^+0.3111P] where P=(Fo^2^+2Fc^2^)/3'
_refine_ls_weighting_scheme calc
_refine_ls_wR_factor_gt 0.1408
_refine_ls_wR_factor_ref 0.1539
_reflns_number_gt 6228
_reflns_number_total 8095
_reflns_threshold_expression I>2\s(I)
_cod_data_source_file is2174.cif
_cod_data_source_block I
_cod_depositor_comments
;
The following automatic conversions were performed:
'_symmetry_cell_setting' value 'Monoclinic' changed to 'monoclinic'
according to '/home/saulius/struct/CIF-dictionaries/cif_core.dic'
dictionary named 'cif_core.dic' version 2.4.1 from 2010-06-29.

Automatic conversion script
Id: cif_fix_enum 1527 2010-12-29 10:47:43Z saulius 

The following automatic conversions were performed:

'_symmetry_cell_setting' value 'Monoclinic' changed to 'monoclinic'
according to /home/saulius/struct/CIF-dictionaries/cif_core.dic
dictionary named 'cif_core.dic' version 2.4.1 from 2010-06-29.

Automatic conversion script
Id: cif_fix_values 1715 2011-07-08 13:25:40Z adriana 
;
_cod_original_sg_symbol_H-M 'P 21/c'
_cod_database_code 2214279
_cod_database_fobs_code 2214279

loop_
_symmetry_equiv_pos_as_xyz
'x, y, z'
'-x, y+1/2, -z+1/2'
'-x, -y, -z'
'x, -y-1/2, z-1/2'

loop_
_atom_site_type_symbol
_atom_site_label
_atom_site_fract_x
_atom_site_fract_y
_atom_site_fract_z
_atom_site_U_iso_or_equiv
_atom_site_adp_type
_atom_site_calc_flag
_atom_site_refinement_flags
_atom_site_occupancy
O O1 0.83325(7) 0.46826(6) 0.48148(6) 0.02043(15) Uani d . 1
H H1O1 0.7502 0.4544 0.4461 0.062(6) Uiso d R 1
O O2 1.06862(7) 0.28976(6) 0.91533(7) 0.02480(16) Uani d . 1
O O3 0.72475(7) 0.41856(6) 0.21130(6) 0.02213(15) Uani d . 1
H H1O3 0.6644 0.4180 0.2348 0.075(7) Uiso d R 1
O O4 0.48112(7) 0.34127(6) -0.26517(6) 0.02223(15) Uani d . 1
N N1 0.60911(8) 0.39635(6) 0.43686(7) 0.01623(15) Uani d . 1
N N2 0.49232(8) 0.40442(6) 0.19622(7) 0.01599(15) Uani d . 1
C C1 0.88570(9) 0.42265(7) 0.58656(8) 0.01575(16) Uani d . 1
C C2 1.01832(9) 0.43830(7) 0.66858(8) 0.01768(17) Uani d . 1
H H2A 1.0690 0.4789 0.6503 0.024(4) Uiso d R 1
C C3 1.07443(9) 0.39357(7) 0.77689(8) 0.01846(17) Uani d . 1
H H3A 1.1626 0.4052 0.8317 0.028(4) Uiso d R 1
C C4 1.00057(9) 0.33070(7) 0.80566(8) 0.01765(17) Uani d . 1
C C5 0.86873(9) 0.31521(7) 0.72544(8) 0.01713(16) Uani d . 1
H H5A 0.8192 0.2738 0.7441 0.025(4) Uiso d R 1
C C6 0.80918(9) 0.36209(7) 0.61532(8) 0.01528(16) Uani d . 1
C C7 0.66841(9) 0.35170(7) 0.53648(8) 0.01638(16) Uani d . 1
H H7A 0.6197 0.3121 0.5580 0.019(3) Uiso d R 1
C C8 0.47016(9) 0.39602(7) 0.36932(8) 0.01505(15) Uani d . 1
C C9 0.39089(10) 0.39297(7) 0.42200(9) 0.01845(17) Uani d . 1
H H9A 0.4305 0.3887 0.5033 0.032(4) Uiso d R 1
C C10 0.25443(10) 0.39636(8) 0.35414(9) 0.02039(18) Uani d . 1
H H10A 0.2029 0.3916 0.3897 0.034(4) Uiso d R 1
C C11 0.19468(10) 0.40685(8) 0.23291(9) 0.02124(19) Uani d . 1
H H11A 0.1032 0.4106 0.1876 0.029(4) Uiso d R 1
C C12 0.27157(9) 0.41177(8) 0.17945(9) 0.01916(18) Uani d . 1
H H12A 0.2312 0.4200 0.0985 0.027(4) Uiso d R 1
C C13 0.40965(9) 0.40438(7) 0.24637(8) 0.01541(16) Uani d . 1
C C14 0.44488(9) 0.37959(7) 0.08798(8) 0.01615(16) Uani d . 1
H H14A 0.3568 0.3609 0.0448 0.028(4) Uiso d R 1
C C15 0.52455(9) 0.37990(7) 0.03136(8) 0.01512(15) Uani d . 1
C C16 0.46282(9) 0.35957(7) -0.08930(8) 0.01622(16) Uani d . 1
H H16A 0.3727 0.3469 -0.1309 0.023(3) Uiso d R 1
C C17 0.53497(9) 0.35827(7) -0.14717(8) 0.01730(16) Uani d . 1
C C18 0.67094(10) 0.37513(8) -0.08346(9) 0.01983(18) Uani d . 1
H H18A 0.7201 0.3728 -0.1215 0.038(4) Uiso d R 1
C C19 0.73312(10) 0.39529(7) 0.03560(9) 0.01973(18) Uani d . 1
H H19A 0.8236 0.4066 0.0768 0.034(4) Uiso d R 1
C C20 0.66080(9) 0.39875(7) 0.09450(8) 0.01706(16) Uani d . 1
C C21 0.99719(12) 0.22443(10) 0.94684(11) 0.0321(3) Uani d . 1
H H21A 1.0553 0.1983 1.0234 0.047(5) Uiso calc R 1
H H21B 0.9623 0.1731 0.8904 0.041(5) Uiso calc R 1
H H21C 0.9259 0.2580 0.9480 0.038(4) Uiso calc R 1
C C22 0.34072(10) 0.33517(8) -0.33058(9) 0.02211(19) Uani d . 1
H H22A 0.3125 0.3243 -0.4120 0.034(4) Uiso calc R 1
H H22B 0.3033 0.3943 -0.3226 0.038(4) Uiso calc R 1
H H22C 0.3117 0.2827 -0.3013 0.022(3) Uiso calc R 1

loop_
_atom_site_aniso_label
_atom_site_aniso_U_11
_atom_site_aniso_U_22
_atom_site_aniso_U_33
_atom_site_aniso_U_12
_atom_site_aniso_U_13
_atom_site_aniso_U_23
O1 0.0168(3) 0.0278(4) 0.0151(3) -0.0011(3) 0.0067(2) 0.0054(3)
O2 0.0181(3) 0.0329(4) 0.0166(3) -0.0015(3) 0.0035(3) 0.0090(3)
O3 0.0155(3) 0.0301(4) 0.0173(3) -0.0036(3) 0.0055(3) -0.0050(3)
O4 0.0211(3) 0.0304(4) 0.0165(3) 0.0008(3) 0.0104(3) -0.0006(3)
N1 0.0136(3) 0.0192(3) 0.0134(3) -0.0008(3) 0.0049(3) -0.0004(3)
N2 0.0141(3) 0.0180(3) 0.0152(3) 0.0007(3) 0.0068(3) 0.0005(3)
C1 0.0157(4) 0.0182(4) 0.0137(3) 0.0000(3) 0.0076(3) 0.0007(3)
C2 0.0146(4) 0.0206(4) 0.0178(4) -0.0021(3) 0.0081(3) 0.0003(3)
C3 0.0131(4) 0.0227(4) 0.0169(4) -0.0012(3) 0.0054(3) 0.0002(3)
C4 0.0158(4) 0.0210(4) 0.0137(4) 0.0002(3) 0.0054(3) 0.0021(3)
C5 0.0158(4) 0.0181(4) 0.0154(4) -0.0018(3) 0.0062(3) 0.0018(3)
C6 0.0134(4) 0.0165(4) 0.0139(3) -0.0014(3) 0.0052(3) -0.0002(3)
C7 0.0154(4) 0.0161(4) 0.0156(4) -0.0021(3) 0.0062(3) 0.0000(3)
C8 0.0131(4) 0.0156(4) 0.0149(4) -0.0001(3) 0.0058(3) 0.0003(3)
C9 0.0180(4) 0.0216(4) 0.0165(4) 0.0007(3) 0.0092(3) 0.0008(3)
C10 0.0173(4) 0.0242(4) 0.0219(4) 0.0017(3) 0.0114(4) 0.0008(3)
C11 0.0137(4) 0.0270(5) 0.0219(4) 0.0020(3) 0.0079(3) -0.0002(3)
C12 0.0142(4) 0.0250(4) 0.0158(4) 0.0022(3) 0.0055(3) 0.0001(3)
C13 0.0128(4) 0.0175(4) 0.0146(4) 0.0003(3) 0.0059(3) -0.0001(3)
C14 0.0139(4) 0.0184(4) 0.0150(4) 0.0003(3) 0.0064(3) 0.0005(3)
C15 0.0136(4) 0.0156(4) 0.0153(4) 0.0005(3) 0.0066(3) 0.0006(3)
C16 0.0139(4) 0.0182(4) 0.0158(4) 0.0006(3) 0.0068(3) 0.0008(3)
C17 0.0181(4) 0.0178(4) 0.0170(4) 0.0014(3) 0.0095(3) 0.0009(3)
C18 0.0177(4) 0.0210(4) 0.0232(4) 0.0010(3) 0.0120(4) 0.0002(3)
C19 0.0144(4) 0.0220(4) 0.0227(4) -0.0007(3) 0.0091(3) -0.0004(3)
C20 0.0147(4) 0.0169(4) 0.0173(4) 0.0003(3) 0.0063(3) -0.0004(3)
C21 0.0220(5) 0.0418(7) 0.0282(5) 0.0008(5) 0.0092(4) 0.0185(5)
C22 0.0219(5) 0.0267(5) 0.0157(4) 0.0015(4) 0.0079(3) 0.0021(3)

loop_
_atom_type_symbol
_atom_type_description
_atom_type_scat_dispersion_real
_atom_type_scat_dispersion_imag
_atom_type_scat_source
C C 0.0033 0.0016 'International Tables Vol C Tables 4.2.6.8 and 6.1.1.4'
H H 0.0000 0.0000 'International Tables Vol C Tables 4.2.6.8 and 6.1.1.4'
N N 0.0061 0.0033 'International Tables Vol C Tables 4.2.6.8 and 6.1.1.4'
O O 0.0106 0.0060 'International Tables Vol C Tables 4.2.6.8 and 6.1.1.4'

loop_
_geom_angle_atom_site_label_1
_geom_angle_atom_site_label_2
_geom_angle_atom_site_label_3
_geom_angle
C1 O1 H1O1 105.1
C4 O2 C21 116.75(8)
C20 O3 H1O3 107.5
C17 O4 C22 115.70(7)
C7 N1 C8 120.23(8)
C14 N2 C13 119.65(8)
O1 C1 C2 118.57(8)
O1 C1 C6 121.72(8)
C2 C1 C6 119.70(8)
C3 C2 C1 119.98(8)
C3 C2 H2A 120.0
C1 C2 H2A 120.0
C2 C3 C4 121.04(9)
C2 C3 H3A 119.5
C4 C3 H3A 119.5
O2 C4 C5 125.26(9)
O2 C4 C3 115.23(8)
C5 C4 C3 119.50(8)
C4 C5 C6 120.11(8)
C4 C5 H5A 119.9
C6 C5 H5A 119.9
C1 C6 C5 119.61(8)
C1 C6 C7 120.93(8)
C5 C6 C7 119.35(8)
N1 C7 C6 121.35(8)
N1 C7 H7A 119.3
C6 C7 H7A 119.3
C9 C8 C13 119.26(8)
C9 C8 N1 121.69(8)
C13 C8 N1 118.95(8)
C10 C9 C8 120.77(9)
C10 C9 H9A 119.6
C8 C9 H9A 119.6
C9 C10 C11 119.99(9)
C9 C10 H10A 120.0
C11 C10 H10A 120.0
C12 C11 C10 120.03(9)
C12 C11 H11A 120.0
C10 C11 H11A 120.0
C11 C12 C13 120.69(9)
C11 C12 H12A 119.7
C13 C12 H12A 119.7
C12 C13 C8 119.18(8)
C12 C13 N2 123.15(8)
C8 C13 N2 117.66(8)
N2 C14 C15 122.02(8)
N2 C14 H14A 119.0
C15 C14 H14A 119.0
C16 C15 C20 119.82(8)
C16 C15 C14 118.48(8)
C20 C15 C14 121.69(8)
C17 C16 C15 120.62(9)
C17 C16 H16A 119.7
C15 C16 H16A 119.7
O4 C17 C16 123.95(9)
O4 C17 C18 116.73(8)
C16 C17 C18 119.31(9)
C19 C18 C17 120.66(9)
C19 C18 H18A 119.7
C17 C18 H18A 119.7
C18 C19 C20 120.52(9)
C18 C19 H19A 119.7
C20 C19 H19A 119.7
O3 C20 C19 119.07(8)
O3 C20 C15 121.89(8)
C19 C20 C15 119.03(9)
O2 C21 H21A 109.5
O2 C21 H21B 109.5
H21A C21 H21B 109.5
O2 C21 H21C 109.5
H21A C21 H21C 109.5
H21B C21 H21C 109.5
O4 C22 H22A 109.5
O4 C22 H22B 109.5
H22A C22 H22B 109.5
O4 C22 H22C 109.5
H22A C22 H22C 109.5
H22B C22 H22C 109.5

loop_
_geom_bond_atom_site_label_1
_geom_bond_atom_site_label_2
_geom_bond_distance
O1 C1 1.3544(11)
O1 H1O1 0.8632
O2 C4 1.3729(11)
O2 C21 1.4253(14)
O3 C20 1.3567(12)
O3 H1O3 0.8989
O4 C17 1.3702(12)
O4 C22 1.4247(13)
N1 C7 1.2921(12)
N1 C8 1.4091(12)
N2 C14 1.2877(12)
N2 C13 1.4133(12)
C1 C2 1.3939(13)
C1 C6 1.4080(13)
C2 C3 1.3804(13)
C2 H2A 0.9301
C3 C4 1.4040(13)
C3 H3A 0.9300
C4 C5 1.3819(13)
C5 C6 1.4116(13)
C5 H5A 0.9301
C6 C7 1.4487(13)
C7 H7A 0.9300
C8 C9 1.4047(13)
C8 C13 1.4067(13)
C9 C10 1.3858(14)
C9 H9A 0.9299
C10 C11 1.3898(14)
C10 H10A 0.9300
C11 C12 1.3893(14)
C11 H11A 0.9300
C12 C13 1.4038(13)
C12 H12A 0.9299
C14 C15 1.4511(12)
C14 H14A 0.9300
C15 C16 1.4028(13)
C15 C20 1.4046(13)
C16 C17 1.3869(12)
C16 H16A 0.9299
C17 C18 1.3972(14)
C18 C19 1.3838(14)
C18 H18A 0.9301
C19 C20 1.4010(13)
C19 H19A 0.9300
C21 H21A 0.9600
C21 H21B 0.9600
C21 H21C 0.9600
C22 H22A 0.9600
C22 H22B 0.9600
C22 H22C 0.9600

loop_
_geom_hbond_atom_site_label_D
_geom_hbond_atom_site_label_H
_geom_hbond_atom_site_label_A
_geom_hbond_site_symmetry_A
_geom_hbond_distance_DH
_geom_hbond_distance_HA
_geom_hbond_distance_DA
_geom_hbond_angle_DHA
_geom_hbond_publ_flag
O1 H1O1 N1 1_555 0.86 1.7829 2.5811(13) 153 y
O3 H1O3 N2 1_555 0.90 1.8211 2.6285(14) 148 y
C7 H7A Cg2 4_555 0.93 2.8197 3.2893(11) 112 y
C22 H22C Cg1 4_555 0.96 2.8378 3.7312(12) 155 y

loop_
_geom_torsion_atom_site_label_1
_geom_torsion_atom_site_label_2
_geom_torsion_atom_site_label_3
_geom_torsion_atom_site_label_4
_geom_torsion
O1 C1 C2 C3 179.42(9)
C6 C1 C2 C3 0.79(14)
C1 C2 C3 C4 1.13(15)
C21 O2 C4 C5 1.54(16)
C21 O2 C4 C3 -179.11(10)
C2 C3 C4 O2 178.97(9)
C2 C3 C4 C5 -1.64(15)
O2 C4 C5 C6 179.54(9)
C3 C4 C5 C6 0.22(15)
O1 C1 C6 C5 179.24(9)
C2 C1 C6 C5 -2.18(14)
O1 C1 C6 C7 -4.52(14)
C2 C1 C6 C7 174.06(9)
C4 C5 C6 C1 1.67(14)
C4 C5 C6 C7 -174.63(9)
C8 N1 C7 C6 -171.09(8)
C1 C6 C7 N1 1.04(14)
C5 C6 C7 N1 177.29(9)
C7 N1 C8 C9 31.92(13)
C7 N1 C8 C13 -151.68(9)
C13 C8 C9 C10 1.17(14)
N1 C8 C9 C10 177.55(9)
C8 C9 C10 C11 -2.66(16)
C9 C10 C11 C12 1.44(16)
C10 C11 C12 C13 1.25(16)
C11 C12 C13 C8 -2.70(15)
C11 C12 C13 N2 176.98(9)
C9 C8 C13 C12 1.49(14)
N1 C8 C13 C12 -175.00(9)
C9 C8 C13 N2 -178.22(8)
N1 C8 C13 N2 5.30(13)
C14 N2 C13 C12 -22.97(14)
C14 N2 C13 C8 156.72(9)
C13 N2 C14 C15 178.91(8)
N2 C14 C15 C16 -174.80(9)
N2 C14 C15 C20 5.98(14)
C20 C15 C16 C17 -0.26(14)
C14 C15 C16 C17 -179.49(9)
C22 O4 C17 C16 6.82(14)
C22 O4 C17 C18 -173.15(9)
C15 C16 C17 O4 -178.41(9)
C15 C16 C17 C18 1.56(14)
O4 C17 C18 C19 178.40(9)
C16 C17 C18 C19 -1.57(15)
C17 C18 C19 C20 0.27(15)
C18 C19 C20 O3 179.90(9)
C18 C19 C20 C15 1.03(15)
C16 C15 C20 O3 -179.87(9)
C14 C15 C20 O3 -0.66(14)
C16 C15 C20 C19 -1.03(14)
C14 C15 C20 C19 178.18(9)

loop_
_cod_related_entry_id
_cod_related_entry_database
_cod_related_entry_code
1 ChemSpider 30655273
